data_4068192
loop_
_publ_author_name
'Aboulkacem, Said'
'Naumann, Dieter'
'Tyrra, Wieland'
'Pantenburg, Ingo'

_publ_section_title
;
 4-Tetrafluoropyridyl Silver(I), AgC5F4N, in Redox Transmetalations with
 Selenium and Tellurium(23)
;
_journal_issue 4
_journal_name_full Organometallics
_journal_page_first 1559
_journal_paper_doi 10.1021/om201195j
_journal_volume 31
_journal_year 2012
_chemical_formula_moiety 'C12 F10 Te, C5 H12 N2 S'
_chemical_formula_sum 'C17 H12 F10 N2 S Te'
_chemical_formula_weight 593.96
_chemical_name_systematic
;
 ?
;
_space_group_IT_number 14
_symmetry_cell_setting monoclinic
_symmetry_space_group_name_Hall '-P 2ybc'
_symmetry_space_group_name_H-M 'P 1 21/c 1'
_atom_sites_solution_hydrogens geom
_atom_sites_solution_primary direct
_atom_sites_solution_secondary difmap
_audit_creation_method SHELXL-97
_cell_angle_alpha 90
_cell_angle_beta 90.861(8)
_cell_angle_gamma 90
_cell_formula_units_Z 4
_cell_length_a 10.3275(11)
_cell_length_b 20.7002(15)
_cell_length_c 9.4642(10)
_cell_measurement_reflns_used 10482
_cell_measurement_temperature 150(2)
_cell_measurement_theta_max 27.32
_cell_measurement_theta_min 1.97
_cell_volume 2023.0(3)
_computing_cell_refinement 'X-Area (Stoe & Cie, 2001)'
_computing_data_collection 'X-Area (Stoe & Cie, 2001)'
_computing_data_reduction 'X-Area (Stoe & Cie, 2001)'
_computing_structure_refinement 'SHELXL-97 (Sheldrick, 1997)'
_computing_structure_solution 'SIR92 (Altomare et al., 1997)'
_diffrn_ambient_temperature 150(2)
_diffrn_detector_area_resol_mean 'not measured'
_diffrn_measured_fraction_theta_full 0.988
_diffrn_measured_fraction_theta_max 0.988
_diffrn_measurement_device_type 'IPDS II (Stoe & Cie)'
_diffrn_measurement_method '\w and \f scans'
_diffrn_radiation_monochromator graphite
_diffrn_radiation_source 'fine-focus sealed tube'
_diffrn_radiation_type MoK\a
_diffrn_radiation_wavelength 0.71073
_diffrn_reflns_av_R_equivalents 0.0412
_diffrn_reflns_av_sigmaI/netI 0.0246
_diffrn_reflns_limit_h_max 13
_diffrn_reflns_limit_h_min -13
_diffrn_reflns_limit_k_max 26
_diffrn_reflns_limit_k_min -26
_diffrn_reflns_limit_l_max 12
_diffrn_reflns_limit_l_min -11
_diffrn_reflns_number 27617
_diffrn_reflns_theta_full 27.32
_diffrn_reflns_theta_max 27.32
_diffrn_reflns_theta_min 1.97
_diffrn_standards_decay_% 'not measured'
_diffrn_standards_interval_count 'not measured'
_diffrn_standards_interval_time 'not measured'
_diffrn_standards_number 'not measured'
_exptl_absorpt_coefficient_mu 1.671
_exptl_absorpt_correction_T_max 0.8333
_exptl_absorpt_correction_T_min 0.5134
_exptl_absorpt_correction_type numerical
_exptl_absorpt_process_details
;
The absorption correction (X-RED; Stoe & Cie, 2001) 
was performed after optimizing the crystal shape 
using X-SHAPE (Stoe & Cie, 1999).
;
_exptl_crystal_colour 'pale yellow'
_exptl_crystal_density_diffrn 1.950
_exptl_crystal_density_meas ?
_exptl_crystal_density_method 'not measured'
_exptl_crystal_description prism
_exptl_crystal_F_000 1144
_exptl_crystal_size_max 0.23
_exptl_crystal_size_mid 0.18
_exptl_crystal_size_min 0.12
_refine_diff_density_max 0.579
_refine_diff_density_min -0.766
_refine_diff_density_rms 0.098
_refine_ls_extinction_coef 0.0042(3)
_refine_ls_extinction_expression Fc^*^=kFc[1+0.001xFc^2^\l^3^/sin(2\q)]^-1/4^
_refine_ls_extinction_method SHELXL
_refine_ls_goodness_of_fit_ref 1.051
_refine_ls_hydrogen_treatment constr
_refine_ls_matrix_type full
_refine_ls_number_parameters 293
_refine_ls_number_reflns 4509
_refine_ls_number_restraints 0
_refine_ls_restrained_S_all 1.051
_refine_ls_R_factor_all 0.0390
_refine_ls_R_factor_gt 0.0273
_refine_ls_shift/su_max 0.001
_refine_ls_shift/su_mean 0.000
_refine_ls_structure_factor_coef Fsqd
_refine_ls_weighting_details 'calc w=1/[\s^2^(Fo^2^)+(0.0452P)^2^] where P=(Fo^2^+2Fc^2^)/3'
_refine_ls_weighting_scheme calc
_refine_ls_wR_factor_gt 0.0656
_refine_ls_wR_factor_ref 0.0716
_reflns_number_gt 3625
_reflns_number_total 4509
_reflns_threshold_expression >2sigma(I)
_cod_data_source_file om201195j_si_001.cif
_cod_data_source_block ipwt041
_cod_depositor_comments
;
The following automatic conversions were performed:

'_exptl_crystal_density_meas' value 'not measured' was changed to '?'
- the value is perceived as not measured.

Automatic conversion script
Id: cif_fix_values 3008 2015-01-20 13:52:24Z robertas 
;
_cod_original_sg_symbol_H-M P2(1)/c
_cod_database_code 4068192

loop_
_symmetry_equiv_pos_as_xyz
'x, y, z'
'-x, y+1/2, -z+1/2'
'-x, -y, -z'
'x, -y-1/2, z-1/2'

loop_
_atom_site_label
_atom_site_type_symbol
_atom_site_fract_x
_atom_site_fract_y
_atom_site_fract_z
_atom_site_U_iso_or_equiv
_atom_site_adp_type
_atom_site_occupancy
_atom_site_symmetry_multiplicity
_atom_site_calc_flag
_atom_site_refinement_flags
Te1 Te -0.706749(17) -0.181019(8) -0.478493(19) 0.02532(8) Uani 1 1 d .
F12 F -0.99009(18) -0.11691(10) -0.5598(2) 0.0449(5) Uani 1 1 d .
F13 F -1.0582(2) -0.00575(10) -0.6870(2) 0.0506(5) Uani 1 1 d .
F14 F -0.8728(3) 0.08214(10) -0.7556(3) 0.0613(6) Uani 1 1 d .
F15 F -0.6202(2) 0.05699(11) -0.7003(3) 0.0598(6) Uani 1 1 d .
F16 F -0.54943(17) -0.05505(9) -0.5778(2) 0.0396(4) Uani 1 1 d .
F22 F -0.92679(18) -0.25090(9) -0.29158(19) 0.0364(4) Uani 1 1 d .
F23 F -1.04386(18) -0.22000(11) -0.0510(2) 0.0429(5) Uani 1 1 d .
F24 F -0.9715(2) -0.11252(11) 0.0951(2) 0.0474(5) Uani 1 1 d .
F25 F -0.7822(2) -0.03468(10) -0.0057(2) 0.0472(5) Uani 1 1 d .
F26 F -0.66511(19) -0.06401(9) -0.2492(2) 0.0400(4) Uani 1 1 d .
C11 C -0.7675(3) -0.08938(13) -0.5626(3) 0.0258(5) Uani 1 1 d .
C12 C -0.8957(3) -0.07493(14) -0.5922(3) 0.0303(6) Uani 1 1 d .
C13 C -0.9327(3) -0.01764(16) -0.6569(3) 0.0363(7) Uani 1 1 d .
C14 C -0.8393(4) 0.02646(15) -0.6923(4) 0.0410(8) Uani 1 1 d .
C15 C -0.7104(4) 0.01394(15) -0.6633(4) 0.0396(7) Uani 1 1 d .
C16 C -0.6765(3) -0.04373(14) -0.6001(3) 0.0303(6) Uani 1 1 d .
C21 C -0.7920(3) -0.15838(14) -0.2795(3) 0.0255(5) Uani 1 1 d .
C22 C -0.8877(3) -0.19711(14) -0.2238(3) 0.0271(6) Uani 1 1 d .
C23 C -0.9479(3) -0.18239(15) -0.0988(3) 0.0320(6) Uani 1 1 d .
C24 C -0.9122(3) -0.12772(16) -0.0254(3) 0.0329(6) Uani 1 1 d .
C25 C -0.8166(3) -0.08850(15) -0.0769(3) 0.0329(6) Uani 1 1 d .
C26 C -0.7574(3) -0.10413(14) -0.2024(3) 0.0289(6) Uani 1 1 d .
S31 S -0.62935(7) -0.31081(3) -0.31453(8) 0.02799(15) Uani 1 1 d .
N4 N -0.3920(3) -0.26384(14) -0.2617(3) 0.0376(6) Uani 1 1 d .
N5 N -0.4015(3) -0.36955(14) -0.3393(3) 0.0390(6) Uani 1 1 d .
C3 C -0.4652(3) -0.31496(15) -0.3035(3) 0.0302(6) Uani 1 1 d .
C41 C -0.4464(3) -0.20939(16) -0.1872(4) 0.0397(7) Uani 1 1 d .
H1 H -0.4637 -0.1749 -0.2516 0.064(14) Uiso 1 1 d R
H2 H -0.3821 -0.1873 -0.1273 0.066(14) Uiso 1 1 d R
H3 H -0.5170 -0.2237 -0.1287 0.040(10) Uiso 1 1 d R
C42 C -0.2645(4) -0.2514(2) -0.3216(5) 0.0622(12) Uani 1 1 d .
H5 H -0.2492 -0.2836 -0.3987 0.062(13) Uiso 1 1 d R
H10 H -0.1952 -0.2556 -0.2396 0.11(2) Uiso 1 1 d R
H12 H -0.2564 -0.2055 -0.3519 0.081(16) Uiso 1 1 d R
C51 C -0.4652(4) -0.42015(16) -0.4210(4) 0.0446(8) Uani 1 1 d .
H4 H -0.5254 -0.4008 -0.4845 0.042(10) Uiso 1 1 d R
H7 H -0.4013 -0.4411 -0.4716 0.054(12) Uiso 1 1 d R
H8 H -0.5056 -0.4488 -0.3614 0.065(13) Uiso 1 1 d R
C52 C -0.2846(4) -0.3911(2) -0.2609(5) 0.0655(12) Uani 1 1 d .
H6 H -0.2664 -0.3567 -0.1787 0.076(15) Uiso 1 1 d R
H9 H -0.3055 -0.4378 -0.2120 0.084(17) Uiso 1 1 d R
H11 H -0.2197 -0.3939 -0.3256 0.078(16) Uiso 1 1 d R

loop_
_atom_site_aniso_label
_atom_site_aniso_U_11
_atom_site_aniso_U_22
_atom_site_aniso_U_33
_atom_site_aniso_U_23
_atom_site_aniso_U_13
_atom_site_aniso_U_12
Te1 0.02661(11) 0.02465(11) 0.02479(11) 0.00023(7) 0.00355(7) 0.00200(7)
F12 0.0284(9) 0.0459(11) 0.0603(13) 0.0045(9) 0.0022(9) 0.0002(8)
F13 0.0412(11) 0.0518(12) 0.0585(13) -0.0034(10) -0.0132(10) 0.0193(9)
F14 0.0754(16) 0.0373(11) 0.0707(16) 0.0170(11) -0.0196(13) 0.0145(11)
F15 0.0596(14) 0.0392(11) 0.0803(17) 0.0231(11) -0.0048(12) -0.0114(10)
F16 0.0293(9) 0.0370(10) 0.0524(12) 0.0070(8) -0.0019(8) -0.0037(7)
F22 0.0388(10) 0.0377(9) 0.0328(9) -0.0045(7) 0.0030(7) -0.0104(8)
F23 0.0311(9) 0.0650(13) 0.0328(10) 0.0023(9) 0.0075(8) -0.0119(9)
F24 0.0468(11) 0.0658(13) 0.0299(10) -0.0110(9) 0.0118(8) 0.0037(10)
F25 0.0600(13) 0.0410(11) 0.0407(11) -0.0171(9) 0.0046(10) -0.0034(9)
F26 0.0452(11) 0.0364(10) 0.0388(10) -0.0048(8) 0.0068(9) -0.0123(8)
C11 0.0315(14) 0.0219(12) 0.0239(13) 0.0009(10) 0.0004(11) 0.0045(10)
C12 0.0298(14) 0.0312(14) 0.0298(15) -0.0022(11) 0.0019(12) 0.0025(11)
C13 0.0365(16) 0.0381(16) 0.0342(16) -0.0055(13) -0.0076(13) 0.0131(13)
C14 0.055(2) 0.0304(16) 0.0372(17) 0.0031(13) -0.0085(15) 0.0101(14)
C15 0.0464(19) 0.0290(15) 0.0432(18) 0.0066(13) -0.0046(15) -0.0029(13)
C16 0.0325(15) 0.0265(13) 0.0316(14) 0.0011(12) -0.0019(12) 0.0014(11)
C21 0.0263(13) 0.0303(13) 0.0201(12) -0.0019(10) 0.0036(11) 0.0030(10)
C22 0.0248(13) 0.0307(14) 0.0258(14) -0.0016(11) 0.0004(11) 0.0016(11)
C23 0.0237(13) 0.0437(17) 0.0287(14) 0.0053(13) 0.0012(11) 0.0017(12)
C24 0.0307(15) 0.0436(17) 0.0244(14) -0.0025(12) 0.0031(12) 0.0085(12)
C25 0.0365(16) 0.0341(15) 0.0280(14) -0.0070(12) -0.0026(12) 0.0043(12)
C26 0.0289(14) 0.0300(14) 0.0278(14) 0.0003(11) 0.0017(12) 0.0003(11)
S31 0.0254(3) 0.0277(3) 0.0309(4) 0.0037(3) 0.0025(3) 0.0009(3)
N4 0.0309(13) 0.0446(15) 0.0376(15) -0.0076(12) 0.0041(11) -0.0061(11)
N5 0.0320(14) 0.0413(15) 0.0436(16) -0.0052(12) -0.0009(12) 0.0107(11)
C3 0.0300(14) 0.0370(15) 0.0236(13) 0.0006(11) 0.0036(11) 0.0004(12)
C41 0.0456(19) 0.0381(17) 0.0353(17) -0.0064(14) -0.0011(15) -0.0099(14)
C42 0.037(2) 0.081(3) 0.068(3) -0.024(2) 0.0173(19) -0.023(2)
C51 0.049(2) 0.0354(17) 0.050(2) -0.0098(15) 0.0059(17) 0.0076(15)
C52 0.042(2) 0.078(3) 0.076(3) -0.006(2) -0.009(2) 0.025(2)

loop_
_atom_type_symbol
_atom_type_description
_atom_type_scat_dispersion_real
_atom_type_scat_dispersion_imag
_atom_type_scat_source
C C 0.0033 0.0016 'International Tables Vol C Tables 4.2.6.8 and 6.1.1.4'
H H 0.0000 0.0000 'International Tables Vol C Tables 4.2.6.8 and 6.1.1.4'
F F 0.0171 0.0103 'International Tables Vol C Tables 4.2.6.8 and 6.1.1.4'
N N 0.0061 0.0033 'International Tables Vol C Tables 4.2.6.8 and 6.1.1.4'
S S 0.1246 0.1234 'International Tables Vol C Tables 4.2.6.8 and 6.1.1.4'
Te Te -0.5308 1.6751 'International Tables Vol C Tables 4.2.6.8 and 6.1.1.4'

loop_
_geom_angle_atom_site_label_1
_geom_angle_atom_site_label_2
_geom_angle_atom_site_label_3
_geom_angle
C21 Te1 C11 90.64(11)
C12 C11 C16 116.9(3)
C12 C11 Te1 122.7(2)
C16 C11 Te1 120.2(2)
F12 C12 C11 120.6(3)
F12 C12 C13 117.2(3)
C11 C12 C13 122.1(3)
F13 C13 C14 120.3(3)
F13 C13 C12 120.6(3)
C14 C13 C12 119.1(3)
F14 C14 C13 120.1(3)
F14 C14 C15 119.5(3)
C13 C14 C15 120.4(3)
F15 C15 C16 121.1(3)
F15 C15 C14 119.7(3)
C16 C15 C14 119.2(3)
F16 C16 C15 117.4(3)
F16 C16 C11 120.3(3)
C15 C16 C11 122.3(3)
C26 C21 C22 116.7(3)
C26 C21 Te1 122.3(2)
C22 C21 Te1 120.9(2)
F22 C22 C23 117.2(3)
F22 C22 C21 120.6(3)
C23 C22 C21 122.2(3)
F23 C23 C24 120.0(3)
F23 C23 C22 120.4(3)
C24 C23 C22 119.6(3)
F24 C24 C25 120.2(3)
F24 C24 C23 120.0(3)
C25 C24 C23 119.7(3)
F25 C25 C24 119.8(3)
F25 C25 C26 120.5(3)
C24 C25 C26 119.7(3)
F26 C26 C25 117.6(3)
F26 C26 C21 120.4(3)
C25 C26 C21 122.0(3)
C3 N4 C41 122.1(3)
C3 N4 C42 121.7(3)
C41 N4 C42 114.1(3)
C3 N5 C51 121.2(3)
C3 N5 C52 121.5(3)
C51 N5 C52 114.2(3)
N5 C3 N4 117.0(3)
N5 C3 S31 121.0(2)
N4 C3 S31 122.0(2)
N4 C41 H1 110.0
N4 C41 H2 112.4
H1 C41 H2 98.0
N4 C41 H3 110.0
H1 C41 H3 117.2
H2 C41 H3 108.7
N4 C42 H5 108.4
N4 C42 H10 107.8
H5 C42 H10 111.6
N4 C42 H12 111.0
H5 C42 H12 114.2
H10 C42 H12 103.5
N5 C51 H4 108.7
N5 C51 H7 106.9
H4 C51 H7 109.6
N5 C51 H8 110.1
H4 C51 H8 111.2
H7 C51 H8 110.3
N5 C52 H6 107.4
N5 C52 H9 108.3
H6 C52 H9 108.2
N5 C52 H11 106.5
H6 C52 H11 113.9
H9 C52 H11 112.2

loop_
_geom_bond_atom_site_label_1
_geom_bond_atom_site_label_2
_geom_bond_distance
Te1 C21 2.143(3)
Te1 C11 2.147(3)
F12 C12 1.345(4)
F13 C13 1.345(4)
F14 C14 1.342(4)
F15 C15 1.340(4)
F16 C16 1.347(3)
F22 C22 1.344(3)
F23 C23 1.344(3)
F24 C24 1.340(3)
F25 C25 1.347(4)
F26 C26 1.344(3)
C11 C12 1.382(4)
C11 C16 1.383(4)
C12 C13 1.386(4)
C13 C14 1.373(5)
C14 C15 1.379(5)
C15 C16 1.378(4)
C21 C26 1.383(4)
C21 C22 1.383(4)
C22 C23 1.378(4)
C23 C24 1.375(4)
C24 C25 1.373(5)
C25 C26 1.383(4)
S31 C3 1.700(3)
N4 C3 1.356(4)
N4 C41 1.447(4)
N4 C42 1.465(4)
N5 C3 1.353(4)
N5 C51 1.453(4)
N5 C52 1.476(5)
C41 H1 0.9545
C41 H2 0.9802
C41 H3 0.9687
C42 H5 1.0024
C42 H10 1.0520
C42 H12 0.9959
C51 H4 0.9470
C51 H7 0.9279
C51 H8 0.9224
C52 H6 1.0686
C52 H9 1.0945
C52 H11 0.9166
